data_2229996
loop_
_publ_author_name
'Li, Peishen'
'Li, Xianghui'
'Chen, Chao'
'Yuan, Lihua'
'Feng, Wen'

_publ_section_title
;
 Diethyl 4,6-diacetamidoisophthalate
;
_journal_coeditor_code HB5828
_journal_issue 5
_journal_name_full 'Acta Crystallographica Section E'
_journal_page_first o1185
_journal_paper_doi 10.1107/S1600536811013845
_journal_volume 67
_journal_year 2011
_chemical_formula_iupac 'C16 H20 N2 O6'
_chemical_formula_moiety 'C16 H20 N2 O6'
_chemical_formula_sum 'C16 H20 N2 O6'
_chemical_formula_weight 336.34
_chemical_name_systematic
;
Diethyl 4,6-diacetamidoisophthalate
;
_space_group_IT_number 2
_symmetry_cell_setting triclinic
_symmetry_space_group_name_Hall '-P 1'
_symmetry_space_group_name_H-M 'P -1'
_atom_sites_solution_hydrogens geom
_atom_sites_solution_primary direct
_atom_sites_solution_secondary difmap
_cell_angle_alpha 76.70(3)
_cell_angle_beta 77.42(3)
_cell_angle_gamma 76.50(2)
_cell_formula_units_Z 2
_cell_length_a 7.951(3)
_cell_length_b 10.249(3)
_cell_length_c 11.109(4)
_cell_measurement_reflns_used 20
_cell_measurement_temperature 292(2)
_cell_measurement_theta_max 6.67
_cell_measurement_theta_min 5.37
_cell_volume 843.7(5)
_computing_cell_refinement 'DIFRAC (Gabe <i>et al.</i>, 1993)'
_computing_data_collection 'DIFRAC (Gabe <i>et al.</i>, 1993)'
_computing_data_reduction 'NRCVAX (Gabe <i>et al.</i>, 1989)'
_computing_molecular_graphics 'ORTEP-3 (Farrugia, 1997)'
_computing_publication_material 'SHELXL97 (Sheldrick, 2008)'
_computing_structure_refinement 'SHELXL97 (Sheldrick, 2008)'
_computing_structure_solution 'SHELXS97 (Sheldrick, 2008)'
_diffrn_ambient_temperature 292(2)
_diffrn_measured_fraction_theta_full 0.998
_diffrn_measured_fraction_theta_max 0.998
_diffrn_measurement_device_type 'Enraf--Nonius CAD-4'
_diffrn_measurement_method \w/2\q
_diffrn_radiation_monochromator graphite
_diffrn_radiation_source 'fine-focus sealed tube'
_diffrn_radiation_type MoK\a
_diffrn_radiation_wavelength 0.71073
_diffrn_reflns_av_R_equivalents 0.0038
_diffrn_reflns_av_sigmaI/netI 0.0360
_diffrn_reflns_limit_h_max 9
_diffrn_reflns_limit_h_min -9
_diffrn_reflns_limit_k_max 12
_diffrn_reflns_limit_k_min -1
_diffrn_reflns_limit_l_max 13
_diffrn_reflns_limit_l_min -12
_diffrn_reflns_number 3149
_diffrn_reflns_theta_full 25.52
_diffrn_reflns_theta_max 25.52
_diffrn_reflns_theta_min 1.91
_diffrn_standards_decay_% 4.504
_diffrn_standards_interval_count 150
_diffrn_standards_number 3
_exptl_absorpt_coefficient_mu 0.102
_exptl_absorpt_correction_type none
_exptl_crystal_colour colourless
_exptl_crystal_density_diffrn 1.324
_exptl_crystal_density_method 'not measured'
_exptl_crystal_description block
_exptl_crystal_F_000 356
_exptl_crystal_size_max 0.50
_exptl_crystal_size_mid 0.46
_exptl_crystal_size_min 0.40
_refine_diff_density_max 0.591
_refine_diff_density_min -0.649
_refine_ls_extinction_method none
_refine_ls_goodness_of_fit_ref 1.087
_refine_ls_hydrogen_treatment mixed
_refine_ls_matrix_type full
_refine_ls_number_parameters 223
_refine_ls_number_reflns 3094
_refine_ls_number_restraints 4
_refine_ls_restrained_S_all 1.147
_refine_ls_R_factor_all 0.1289
_refine_ls_R_factor_gt 0.0790
_refine_ls_shift/su_max 0.000
_refine_ls_shift/su_mean 0.000
_refine_ls_structure_factor_coef Fsqd
_refine_ls_weighting_details 'calc w=1/[\s^2^(Fo^2^)+(0.1639P)^2^+0.1078P] where P=(Fo^2^+2Fc^2^)/3'
_refine_ls_weighting_scheme calc
_refine_ls_wR_factor_gt 0.2339
_refine_ls_wR_factor_ref 0.2675
_reflns_number_gt 1826
_reflns_number_total 3094
_reflns_threshold_expression I>2\s(I)
_cod_data_source_file hb5828.cif
_cod_data_source_block I
_cod_database_code 2229996
_cod_database_fobs_code 2229996

loop_
_symmetry_equiv_pos_as_xyz
'x, y, z'
'-x, -y, -z'

loop_
_atom_site_type_symbol
_atom_site_label
_atom_site_fract_x
_atom_site_fract_y
_atom_site_fract_z
_atom_site_U_iso_or_equiv
_atom_site_adp_type
_atom_site_calc_flag
_atom_site_refinement_flags
_atom_site_occupancy
_atom_site_disorder_assembly
_atom_site_disorder_group
O O1 0.9467(4) -0.1465(3) 0.6464(2) 0.0692(9) Uani d . 1 . .
O O2 1.1334(4) -0.2976(3) 0.7586(2) 0.0706(9) Uani d . 1 . .
O O3 1.0473(5) -0.3487(3) 1.2179(3) 0.0988(12) Uani d . 1 . .
O O4 0.7415(4) -0.0447(3) 1.3243(3) 0.0796(9) Uani d . 1 . .
O O5 0.5572(4) 0.2164(3) 0.7774(3) 0.0692(8) Uani d . 1 . .
O O6 0.5009(4) 0.2628(3) 0.9676(3) 0.0718(8) Uani d . 1 . .
N N1 1.0637(4) -0.3063(3) 1.0068(3) 0.0503(8) Uani d . 1 . .
H H1N 1.113(4) -0.338(4) 0.938(3) 0.046(9) Uiso d . 1 . .
N N2 0.6413(4) 0.0776(3) 1.1468(3) 0.0514(8) Uani d . 1 . .
H H2N 0.581(5) 0.150(4) 1.120(3) 0.044(10) Uiso d . 1 . .
C C1 0.9150(4) -0.1332(4) 0.8583(3) 0.0477(8) Uani d . 1 . .
C C2 0.9442(4) -0.1847(3) 0.9824(3) 0.0427(8) Uani d . 1 . .
C C3 0.8541(4) -0.1138(3) 1.0777(3) 0.0440(8) Uani d . 1 . .
H H3 0.8745 -0.1477 1.1594 0.053 Uiso calc R 1 . .
C C4 0.7336(4) 0.0075(3) 1.0518(3) 0.0413(8) Uani d . 1 . .
C C5 0.7021(4) 0.0591(3) 0.9291(3) 0.0449(8) Uani d . 1 . .
C C6 0.7941(4) -0.0127(3) 0.8356(3) 0.0460(8) Uani d . 1 . .
H H6 0.7736 0.0216 0.7539 0.055 Uiso calc R 1 . .
C C7 1.0103(5) -0.2022(4) 0.7527(3) 0.0539(9) Uani d . 1 . .
C C8 1.0398(7) -0.1987(5) 0.5319(4) 0.0871(15) Uani d DU 1 . .
H H8A 1.1655 -0.2192 0.5310 0.104 Uiso calc R 1 . .
H H8B 1.0160 -0.1303 0.4581 0.104 Uiso calc R 1 . .
C C9 0.9772(8) -0.3269(6) 0.5304(5) 0.1008(17) Uani d DU 1 . .
H H9A 1.0175 -0.3987 0.5961 0.151 Uiso calc R 1 . .
H H9B 1.0233 -0.3543 0.4507 0.151 Uiso calc R 1 . .
H H9C 0.8512 -0.3090 0.5434 0.151 Uiso calc R 1 . .
C C10 1.1082(5) -0.3819(4) 1.1169(4) 0.0574(10) Uani d . 1 . .
C C11 1.2385(6) -0.5100(4) 1.1039(4) 0.0680(11) Uani d . 1 . .
H H11A 1.2382 -0.5696 1.1844 0.102 Uiso calc R 1 . .
H H11B 1.3533 -0.4888 1.0722 0.102 Uiso calc R 1 . .
H H11C 1.2081 -0.5544 1.0466 0.102 Uiso calc R 1 . .
C C12 0.6424(5) 0.0486(4) 1.2735(3) 0.0544(9) Uani d . 1 . .
C C13 0.5091(6) 0.1480(5) 1.3433(4) 0.0723(12) Uani d . 1 . .
H H13A 0.3951 0.1530 1.3249 0.108 Uiso calc R 1 . .
H H13B 0.5399 0.2367 1.3177 0.108 Uiso calc R 1 . .
H H13C 0.5073 0.1177 1.4320 0.108 Uiso calc R 1 . .
C C14 0.5778(5) 0.1888(4) 0.8965(4) 0.0531(9) Uani d . 1 . .
C C15 0.4366(9) 0.3443(6) 0.7425(5) 0.1109(14) Uani d DU 1 . .
H H15A 0.4848 0.4216 0.7463 0.133 Uiso calc R 1 . .
H H15B 0.3245 0.3465 0.7987 0.133 Uiso calc R 1 . .
C C16 0.4146(9) 0.3488(6) 0.6092(5) 0.1109(14) Uani d DU 1 . .
H H16A 0.3796 0.2666 0.6051 0.166 Uiso calc R 1 . .
H H16B 0.5239 0.3565 0.5534 0.166 Uiso calc R 1 . .
H H16C 0.3262 0.4263 0.5848 0.166 Uiso calc R 1 . .

loop_
_atom_site_aniso_label
_atom_site_aniso_U_11
_atom_site_aniso_U_22
_atom_site_aniso_U_33
_atom_site_aniso_U_12
_atom_site_aniso_U_13
_atom_site_aniso_U_23
O1 0.0823(19) 0.0772(19) 0.0456(15) 0.0082(15) -0.0164(13) -0.0255(13)
O2 0.0655(17) 0.0820(19) 0.0598(17) 0.0178(15) -0.0127(13) -0.0357(14)
O3 0.130(3) 0.084(2) 0.0577(19) 0.040(2) -0.0244(18) -0.0185(16)
O4 0.094(2) 0.082(2) 0.0529(16) 0.0193(18) -0.0208(15) -0.0222(14)
O5 0.0774(19) 0.0613(16) 0.0625(17) 0.0094(14) -0.0272(14) -0.0076(13)
O6 0.083(2) 0.0520(15) 0.0749(19) 0.0166(14) -0.0225(15) -0.0227(14)
N1 0.0532(17) 0.0460(16) 0.0500(17) 0.0046(13) -0.0107(14) -0.0184(13)
N2 0.0526(18) 0.0501(18) 0.0507(18) 0.0036(15) -0.0115(14) -0.0189(14)
C1 0.0476(19) 0.0513(19) 0.0465(19) -0.0098(16) -0.0054(15) -0.0161(15)
C2 0.0392(17) 0.0438(17) 0.0469(18) -0.0060(14) -0.0068(14) -0.0147(14)
C3 0.0455(18) 0.0449(18) 0.0428(18) -0.0052(15) -0.0074(14) -0.0147(14)
C4 0.0353(16) 0.0430(17) 0.0480(18) -0.0066(14) -0.0029(13) -0.0182(14)
C5 0.0436(18) 0.0433(18) 0.0492(19) -0.0035(15) -0.0102(15) -0.0143(15)
C6 0.0485(19) 0.0480(18) 0.0430(17) -0.0067(15) -0.0100(14) -0.0120(14)
C7 0.055(2) 0.058(2) 0.051(2) -0.0040(18) -0.0062(16) -0.0240(17)
C8 0.105(4) 0.096(3) 0.054(2) 0.007(3) -0.009(2) -0.032(2)
C9 0.121(4) 0.107(4) 0.081(3) 0.002(3) -0.026(3) -0.048(3)
C10 0.058(2) 0.051(2) 0.062(2) 0.0021(17) -0.0145(18) -0.0186(18)
C11 0.076(3) 0.048(2) 0.077(3) 0.0043(19) -0.021(2) -0.0148(19)
C12 0.056(2) 0.060(2) 0.050(2) -0.0067(18) -0.0058(17) -0.0237(17)
C13 0.071(3) 0.081(3) 0.063(2) 0.005(2) -0.005(2) -0.035(2)
C14 0.058(2) 0.0453(19) 0.058(2) -0.0045(17) -0.0150(17) -0.0146(16)
C15 0.130(3) 0.087(3) 0.103(3) 0.021(2) -0.050(3) -0.008(2)
C16 0.130(3) 0.087(3) 0.103(3) 0.021(2) -0.050(3) -0.008(2)

loop_
_atom_type_symbol
_atom_type_description
_atom_type_scat_dispersion_real
_atom_type_scat_dispersion_imag
_atom_type_scat_source
C C 0.0033 0.0016 'International Tables Vol C Tables 4.2.6.8 and 6.1.1.4'
H H 0.0000 0.0000 'International Tables Vol C Tables 4.2.6.8 and 6.1.1.4'
N N 0.0061 0.0033 'International Tables Vol C Tables 4.2.6.8 and 6.1.1.4'
O O 0.0106 0.0060 'International Tables Vol C Tables 4.2.6.8 and 6.1.1.4'

loop_
_geom_angle_atom_site_label_1
_geom_angle_atom_site_label_2
_geom_angle_atom_site_label_3
_geom_angle_site_symmetry_1
_geom_angle_site_symmetry_3
_geom_angle
_geom_angle_publ_flag
C7 O1 C8 . . 117.5(3) ?
C14 O5 C15 . . 114.2(3) ?
C10 N1 C2 . . 130.8(3) ?
C10 N1 H1N . . 117(2) ?
C2 N1 H1N . . 112(2) ?
C12 N2 C4 . . 131.2(3) ?
C12 N2 H2N . . 116(3) ?
C4 N2 H2N . . 112(3) ?
C6 C1 C2 . . 118.0(3) ?
C6 C1 C7 . . 119.7(3) ?
C2 C1 C7 . . 122.3(3) ?
N1 C2 C3 . . 121.5(3) ?
N1 C2 C1 . . 118.7(3) ?
C3 C2 C1 . . 119.9(3) ?
C2 C3 C4 . . 120.7(3) ?
C2 C3 H3 . . 119.6 ?
C4 C3 H3 . . 119.6 ?
N2 C4 C3 . . 121.0(3) ?
N2 C4 C5 . . 119.0(3) ?
C3 C4 C5 . . 120.0(3) ?
C6 C5 C4 . . 118.3(3) ?
C6 C5 C14 . . 119.7(3) ?
C4 C5 C14 . . 122.0(3) ?
C1 C6 C5 . . 123.0(3) ?
C1 C6 H6 . . 118.5 ?
C5 C6 H6 . . 118.5 ?
O2 C7 O1 . . 122.4(3) ?
O2 C7 C1 . . 125.2(3) ?
O1 C7 C1 . . 112.4(3) ?
O1 C8 C9 . . 108.6(4) ?
O1 C8 H8A . . 110.0 ?
C9 C8 H8A . . 110.0 ?
O1 C8 H8B . . 110.0 ?
C9 C8 H8B . . 110.0 ?
H8A C8 H8B . . 108.3 ?
C8 C9 H9A . . 109.5 ?
C8 C9 H9B . . 109.5 ?
H9A C9 H9B . . 109.5 ?
C8 C9 H9C . . 109.5 ?
H9A C9 H9C . . 109.5 ?
H9B C9 H9C . . 109.5 ?
O3 C10 N1 . . 123.3(3) ?
O3 C10 C11 . . 122.3(4) ?
N1 C10 C11 . . 114.4(3) ?
C10 C11 H11A . . 109.5 ?
C10 C11 H11B . . 109.5 ?
H11A C11 H11B . . 109.5 ?
C10 C11 H11C . . 109.5 ?
H11A C11 H11C . . 109.5 ?
H11B C11 H11C . . 109.5 ?
O4 C12 N2 . . 124.0(3) ?
O4 C12 C13 . . 122.9(4) ?
N2 C12 C13 . . 113.1(3) ?
C12 C13 H13A . . 109.5 ?
C12 C13 H13B . . 109.5 ?
H13A C13 H13B . . 109.5 ?
C12 C13 H13C . . 109.5 ?
H13A C13 H13C . . 109.5 ?
H13B C13 H13C . . 109.5 ?
O6 C14 O5 . . 121.7(3) ?
O6 C14 C5 . . 125.2(3) ?
O5 C14 C5 . . 113.1(3) ?
O5 C15 C16 . . 106.1(4) ?
O5 C15 H15A . . 110.5 ?
C16 C15 H15A . . 110.5 ?
O5 C15 H15B . . 110.5 ?
C16 C15 H15B . . 110.5 ?
H15A C15 H15B . . 108.7 ?
C15 C16 H16A . . 109.5 ?
C15 C16 H16B . . 109.5 ?
H16A C16 H16B . . 109.5 ?
C15 C16 H16C . . 109.5 ?
H16A C16 H16C . . 109.5 ?
H16B C16 H16C . . 109.5 ?

loop_
_geom_bond_atom_site_label_1
_geom_bond_atom_site_label_2
_geom_bond_site_symmetry_2
_geom_bond_distance
_geom_bond_publ_flag
O1 C7 . 1.338(4) ?
O1 C8 . 1.474(5) ?
O2 C7 . 1.212(4) ?
O3 C10 . 1.212(5) ?
O4 C12 . 1.204(5) ?
O5 C14 . 1.326(4) ?
O5 C15 . 1.459(5) ?
O6 C14 . 1.192(4) ?
N1 C10 . 1.359(5) ?
N1 C2 . 1.390(4) ?
N1 H1N . 0.88(4) ?
N2 C12 . 1.371(5) ?
N2 C4 . 1.391(4) ?
N2 H2N . 0.81(4) ?
C1 C6 . 1.386(5) ?
C1 C2 . 1.408(5) ?
C1 C7 . 1.482(5) ?
C2 C3 . 1.393(4) ?
C3 C4 . 1.395(4) ?
C3 H3 . 0.9300 ?
C4 C5 . 1.398(5) ?
C5 C6 . 1.388(4) ?
C5 C14 . 1.482(5) ?
C6 H6 . 0.9300 ?
C8 C9 . 1.514(6) ?
C8 H8A . 0.9700 ?
C8 H8B . 0.9700 ?
C9 H9A . 0.9600 ?
C9 H9B . 0.9600 ?
C9 H9C . 0.9600 ?
C10 C11 . 1.485(5) ?
C11 H11A . 0.9600 ?
C11 H11B . 0.9600 ?
C11 H11C . 0.9600 ?
C12 C13 . 1.505(5) ?
C13 H13A . 0.9600 ?
C13 H13B . 0.9600 ?
C13 H13C . 0.9600 ?
C15 C16 . 1.517(7) ?
C15 H15A . 0.9700 ?
C15 H15B . 0.9700 ?
C16 H16A . 0.9600 ?
C16 H16B . 0.9600 ?
C16 H16C . 0.9600 ?

loop_
_geom_hbond_atom_site_label_D
_geom_hbond_atom_site_label_H
_geom_hbond_atom_site_label_A
_geom_hbond_site_symmetry_A
_geom_hbond_distance_DH
_geom_hbond_distance_HA
_geom_hbond_distance_DA
_geom_hbond_angle_DHA
N1 H1N O2 . 0.88(4) 1.92(3) 2.676(4) 144(3)
N2 H2N O6 . 0.81(4) 1.96(4) 2.656(4) 143(3)
C9 H9B O3 1_554 0.96 2.54 3.445(6) 157
C16 H16A O4 2_657 0.96 2.57 3.485(7) 160

loop_
_geom_torsion_atom_site_label_1
_geom_torsion_atom_site_label_2
_geom_torsion_atom_site_label_3
_geom_torsion_atom_site_label_4
_geom_torsion_site_symmetry_1
_geom_torsion_site_symmetry_2
_geom_torsion_site_symmetry_3
_geom_torsion_site_symmetry_4
_geom_torsion
_geom_torsion_publ_flag
C10 N1 C2 C3 . . . . 4.6(6) ?
C10 N1 C2 C1 . . . . -175.5(3) ?
C6 C1 C2 N1 . . . . 179.3(3) ?
C7 C1 C2 N1 . . . . -1.5(5) ?
C6 C1 C2 C3 . . . . -0.8(5) ?
C7 C1 C2 C3 . . . . 178.4(3) ?
N1 C2 C3 C4 . . . . -179.5(3) ?
C1 C2 C3 C4 . . . . 0.6(5) ?
C12 N2 C4 C3 . . . . -1.0(6) ?
C12 N2 C4 C5 . . . . 178.0(3) ?
C2 C3 C4 N2 . . . . 179.0(3) ?
C2 C3 C4 C5 . . . . 0.0(5) ?
N2 C4 C5 C6 . . . . -179.4(3) ?
C3 C4 C5 C6 . . . . -0.4(5) ?
N2 C4 C5 C14 . . . . 2.1(5) ?
C3 C4 C5 C14 . . . . -178.9(3) ?
C2 C1 C6 C5 . . . . 0.4(5) ?
C7 C1 C6 C5 . . . . -178.8(3) ?
C4 C5 C6 C1 . . . . 0.2(5) ?
C14 C5 C6 C1 . . . . 178.7(3) ?
C8 O1 C7 O2 . . . . -4.3(6) ?
C8 O1 C7 C1 . . . . 175.0(3) ?
C6 C1 C7 O2 . . . . 170.3(4) ?
C2 C1 C7 O2 . . . . -8.9(6) ?
C6 C1 C7 O1 . . . . -9.1(5) ?
C2 C1 C7 O1 . . . . 171.8(3) ?
C7 O1 C8 C9 . . . . 83.1(5) ?
C2 N1 C10 O3 . . . . -2.1(7) ?
C2 N1 C10 C11 . . . . 177.7(3) ?
C4 N2 C12 O4 . . . . 6.1(7) ?
C4 N2 C12 C13 . . . . -175.2(3) ?
C15 O5 C14 O6 . . . . 1.0(6) ?
C15 O5 C14 C5 . . . . -179.4(4) ?
C6 C5 C14 O6 . . . . -174.9(4) ?
C4 C5 C14 O6 . . . . 3.6(6) ?
C6 C5 C14 O5 . . . . 5.6(5) ?
C4 C5 C14 O5 . . . . -176.0(3) ?
C14 O5 C15 C16 . . . . -173.5(4) ?

loop_
_cod_related_entry_id
_cod_related_entry_database
_cod_related_entry_code
1 ChemSpider 30656636
